data_7023508
loop_
_publ_author_name
'Bozic-Weber, Biljana'
'Brauchli, Sven Y.'
'Constable, Edwin C.'
'F\"urer, Sebastian O'
'Housecroft, Catherine E.'
'Malzner, Frederik J.'
'Wright, Iain A.'
'Zampese, Jennifer A.'

_publ_section_title
;
 Improving the photoresponse of copper(I) dyes in dye-sensitized solar
 cells by tuning ancillary and anchoring ligand modules.
;
_journal_issue 34
_journal_name_full 'Dalton transactions (Cambridge, England : 2003)'
_journal_page_first 12293
_journal_page_last 12308
_journal_paper_doi 10.1039/c3dt51416a
_journal_volume 42
_journal_year 2013
_chemical_formula_moiety '2(C60 H60 Br4 Cu N4), 2(F6 P), C4 H10 O'
_chemical_formula_sum 'C124 H130 Br8 Cu2 F12 N8 O P2'
_chemical_formula_weight 2804.61
_chemical_name_systematic
; 
 ? 
;
_space_group_crystal_system monoclinic
_space_group_IT_number 14
_space_group_name_Hall '-P 2ybc'
_space_group_name_H-M_alt 'P 1 21/c 1'
_symmetry_space_group_name_Hall '-P 2ybc'
_symmetry_space_group_name_H-M 'P 1 21/c 1'
_atom_sites_solution_hydrogens geom
_audit_creation_method SHELXL-2013
_cell_angle_alpha 90
_cell_angle_beta 114.893(2)
_cell_angle_gamma 90
_cell_formula_units_Z 2
_cell_length_a 15.5265(7)
_cell_length_b 23.9138(9)
_cell_length_c 17.7749(7)
_cell_measurement_reflns_used 9970
_cell_measurement_temperature 123(2)
_cell_measurement_theta_max 67.77
_cell_measurement_theta_min 3.31
_cell_volume 5986.6(4)
_computing_cell_refinement 'Bruker SAINT'
_computing_data_collection 'Bruker APEX2'
_computing_data_reduction 'Bruker SAINT'
_computing_molecular_graphics 'Bruker SHELXTL'
_computing_publication_material 'Bruker SHELXTL'
_computing_structure_refinement 'SHELXL-2013 (Sheldrick, 2013)'
_computing_structure_solution 'SHELXS-97 (Sheldrick, 2008)'
_diffrn_ambient_temperature 123(2)
_diffrn_measured_fraction_theta_full 0.987
_diffrn_measured_fraction_theta_max 0.967
_diffrn_measurement_device_type 'Bruker APEX-II CCD'
_diffrn_measurement_method '\f and \w scans'
_diffrn_radiation_type CuK\a
_diffrn_radiation_wavelength 1.54178
_diffrn_reflns_av_R_equivalents 0.0480
_diffrn_reflns_av_unetI/netI 0.0403
_diffrn_reflns_Laue_measured_fraction_full 0.987
_diffrn_reflns_Laue_measured_fraction_max 0.967
_diffrn_reflns_limit_h_max 18
_diffrn_reflns_limit_h_min -14
_diffrn_reflns_limit_k_max 28
_diffrn_reflns_limit_k_min -28
_diffrn_reflns_limit_l_max 21
_diffrn_reflns_limit_l_min -21
_diffrn_reflns_number 46225
_diffrn_reflns_point_group_measured_fraction_full 0.987
_diffrn_reflns_point_group_measured_fraction_max 0.967
_diffrn_reflns_theta_full 66.500
_diffrn_reflns_theta_max 68.243
_diffrn_reflns_theta_min 3.138
_exptl_absorpt_coefficient_mu 4.410
_exptl_absorpt_correction_T_max 0.957
_exptl_absorpt_correction_T_min 0.764
_exptl_absorpt_correction_type multi-scan
_exptl_absorpt_process_details sadabs
_exptl_crystal_colour yellow
_exptl_crystal_density_diffrn 1.556
_exptl_crystal_description plate
_exptl_crystal_F_000 2828
_exptl_crystal_size_max 0.300
_exptl_crystal_size_mid 0.060
_exptl_crystal_size_min 0.010
_refine_diff_density_max 1.969
_refine_diff_density_min -1.129
_refine_diff_density_rms 0.102
_refine_ls_extinction_method none
_refine_ls_goodness_of_fit_ref 1.037
_refine_ls_hydrogen_treatment constr
_refine_ls_matrix_type full
_refine_ls_number_parameters 761
_refine_ls_number_reflns 10612
_refine_ls_number_restraints 2
_refine_ls_restrained_S_all 1.040
_refine_ls_R_factor_all 0.0581
_refine_ls_R_factor_gt 0.0467
_refine_ls_shift/su_max 0.004
_refine_ls_shift/su_mean 0.000
_refine_ls_structure_factor_coef Fsqd
_refine_ls_weighting_details
; 
 w=1/[\s^2^(Fo^2^)+(0.0736P)^2^+5.8219P] 
 where P=(Fo^2^+2Fc^2^)/3 
;
_refine_ls_weighting_scheme calc
_refine_ls_wR_factor_gt 0.1168
_refine_ls_wR_factor_ref 0.1244
_reflns_Friedel_coverage 0.000
_reflns_number_gt 8760
_reflns_number_total 10612
_reflns_threshold_expression 'I > 2\s(I)'
_cod_data_source_file c3dt51416a.txt
_cod_data_source_block fjm13
_cod_database_code 7023508
_shelx_space_group_comment
; 
The symmetry employed for this shelxl refinement is uniquely defined 
by the following loop, which should always be used as a source of 
symmetry information in preference to the above space-group names. 
They are only intended as comments. 
;
_shelx_estimated_absorpt_t_min 0.351
_shelx_estimated_absorpt_t_max 0.957
_shelxl_version_number 2013-2

loop_
_space_group_symop_operation_xyz
'x, y, z'
'-x, y+1/2, -z+1/2'
'-x, -y, -z'
'x, -y-1/2, z-1/2'

loop_
_atom_site_label
_atom_site_type_symbol
_atom_site_fract_x
_atom_site_fract_y
_atom_site_fract_z
_atom_site_U_iso_or_equiv
_atom_site_adp_type
_atom_site_occupancy
_atom_site_site_symmetry_order
_atom_site_calc_flag
_atom_site_refinement_flags_posn
_atom_site_refinement_flags_adp
_atom_site_refinement_flags_occupancy
_atom_site_disorder_assembly
_atom_site_disorder_group
Cu1 Cu 0.73680(3) 0.69204(2) 0.16661(3) 0.02448(12) Uani 1 1 d . . . . .
Br1 Br 1.41231(3) 0.88412(2) 0.58389(2) 0.03649(11) Uani 1 1 d . . . . .
Br2 Br 1.03036(3) 0.45081(2) 0.74574(2) 0.04038(11) Uani 1 1 d . . . . .
Br3 Br 0.42325(3) 0.46679(2) -0.42225(3) 0.04299(12) Uani 1 1 d . . . . .
Br4 Br 0.19487(3) 0.94525(2) -0.26896(3) 0.05198(14) Uani 1 1 d . . . . .
N1 N 0.8542(2) 0.73674(11) 0.24160(16) 0.0239(6) Uani 1 1 d . . . . .
N2 N 0.78581(19) 0.64000(11) 0.26601(16) 0.0220(6) Uani 1 1 d . . . . .
N3 N 0.7021(2) 0.66458(11) 0.04734(16) 0.0222(6) Uani 1 1 d . . . . .
N4 N 0.60116(19) 0.72163(11) 0.11155(16) 0.0225(6) Uani 1 1 d . . . . .
C1 C 0.8077(9) 0.8978(4) 0.2378(6) 0.066(3) Uani 0.594(11) 1 d . . P A 1
H1A H 0.8514 0.8780 0.2876 0.100 Uiso 0.594(11) 1 calc R U P A 1
H1B H 0.7621 0.9193 0.2509 0.100 Uiso 0.594(11) 1 calc R U P A 1
H1C H 0.8438 0.9232 0.2187 0.100 Uiso 0.594(11) 1 calc R U P A 1
C2 C 0.7238(9) 0.9020(5) 0.0908(5) 0.067(3) Uani 0.594(11) 1 d D . P A 1
H2A H 0.7323 0.9401 0.1132 0.101 Uiso 0.594(11) 1 calc R U P A 1
H2B H 0.6572 0.8964 0.0523 0.101 Uiso 0.594(11) 1 calc R U P A 1
H2C H 0.7642 0.8966 0.0613 0.101 Uiso 0.594(11) 1 calc R U P A 1
C3 C 0.7546(7) 0.8554(4) 0.1696(5) 0.042(2) Uani 0.594(11) 1 d D . P A 1
H3A H 0.7003 0.8360 0.1749 0.050 Uiso 0.594(11) 1 calc R U P A 1
C1' C 0.7538(10) 0.8744(5) 0.2321(8) 0.046(3) Uani 0.406(11) 1 d . . P A 2
H1'1 H 0.7018 0.8471 0.2147 0.069 Uiso 0.406(11) 1 calc R U P A 2
H1'2 H 0.7292 0.9116 0.2352 0.069 Uiso 0.406(11) 1 calc R U P A 2
H1'3 H 0.8026 0.8639 0.2867 0.069 Uiso 0.406(11) 1 calc R U P A 2
C2' C 0.6828(8) 0.8808(6) 0.0908(9) 0.056(4) Uani 0.406(11) 1 d D . P A 2
H2'1 H 0.6513 0.8443 0.0812 0.084 Uiso 0.406(11) 1 calc R U P A 2
H2'2 H 0.6866 0.8934 0.0398 0.084 Uiso 0.406(11) 1 calc R U P A 2
H2'3 H 0.6463 0.9079 0.1069 0.084 Uiso 0.406(11) 1 calc R U P A 2
C3' C 0.7966(8) 0.8750(4) 0.1697(6) 0.029(3) Uani 0.406(11) 1 d D . P A 2
H3'A H 0.8421 0.9060 0.1747 0.035 Uiso 0.406(11) 1 calc R U P A 2
C4 C 0.8215(3) 0.81715(15) 0.1490(2) 0.0315(8) Uani 0.594(11) 1 d . . P A 1
H4A H 0.7831 0.7908 0.1046 0.038 Uiso 0.594(11) 1 calc R U P A 1
H4B H 0.8594 0.8402 0.1278 0.038 Uiso 0.594(11) 1 calc R U P A 1
C4' C 0.8215(3) 0.81715(15) 0.1490(2) 0.0315(8) Uani 0.406(11) 1 d . . P A 2
H4'A H 0.7621 0.7955 0.1206 0.038 Uiso 0.406(11) 1 calc R U P A 2
H4'B H 0.8512 0.8212 0.1098 0.038 Uiso 0.406(11) 1 calc R U P A 2
C5 C 0.8879(3) 0.78432(14) 0.2238(2) 0.0261(7) Uani 1 1 d . . . . .
C6 C 0.9777(3) 0.80448(14) 0.2737(2) 0.0269(7) Uani 1 1 d . . . . .
H6A H 1.0001 0.8375 0.2581 0.032 Uiso 1 1 calc R U . . .
C7 C 1.0356(2) 0.77660(14) 0.3468(2) 0.0245(7) Uani 1 1 d . . . . .
C8 C 0.9995(2) 0.72737(13) 0.36503(19) 0.0225(7) Uani 1 1 d . . . . .
H8A H 1.0364 0.7066 0.4135 0.027 Uiso 1 1 calc R U . . .
C9 C 0.9098(2) 0.70915(13) 0.31207(19) 0.0225(7) Uani 1 1 d . . . . .
C10 C 0.8666(2) 0.65810(13) 0.32964(19) 0.0219(6) Uani 1 1 d . . . . .
C11 C 0.9051(2) 0.63099(14) 0.4056(2) 0.0236(7) Uani 1 1 d . . . . .
H11A H 0.9621 0.6444 0.4486 0.028 Uiso 1 1 calc R U . . .
C12 C 0.8602(2) 0.58418(14) 0.4188(2) 0.0244(7) Uani 1 1 d . . . . .
C13 C 0.7765(2) 0.56682(14) 0.3534(2) 0.0264(7) Uani 1 1 d . . . . .
H13A H 0.7426 0.5358 0.3608 0.032 Uiso 1 1 calc R U . . .
C14 C 0.7419(2) 0.59441(13) 0.2773(2) 0.0235(7) Uani 1 1 d . . . . .
C15 C 0.6593(2) 0.57205(14) 0.2037(2) 0.0263(7) Uani 1 1 d . . . . .
H15A H 0.6239 0.6035 0.1679 0.032 Uiso 1 1 calc R U . . .
H15B H 0.6159 0.5522 0.2225 0.032 Uiso 1 1 calc R U . . .
C16 C 0.6917(3) 0.53152(14) 0.1530(2) 0.0277(7) Uani 1 1 d . . . . .
H16A H 0.7402 0.5511 0.1393 0.033 Uiso 1 1 calc R U . . .
C17 C 0.7366(3) 0.47834(15) 0.2008(2) 0.0352(8) Uani 1 1 d . . . . .
H17A H 0.6896 0.4579 0.2135 0.053 Uiso 1 1 calc R U . . .
H17B H 0.7909 0.4882 0.2526 0.053 Uiso 1 1 calc R U . . .
H17C H 0.7582 0.4547 0.1671 0.053 Uiso 1 1 calc R U . . .
C18 C 0.6072(3) 0.51716(16) 0.0719(2) 0.0364(9) Uani 1 1 d . . . . .
H18A H 0.5598 0.4966 0.0839 0.055 Uiso 1 1 calc R U . . .
H18B H 0.6287 0.4940 0.0376 0.055 Uiso 1 1 calc R U . . .
H18C H 0.5789 0.5517 0.0421 0.055 Uiso 1 1 calc R U . . .
C19 C 1.1290(2) 0.79992(14) 0.4036(2) 0.0247(7) Uani 1 1 d . . . . .
C20 C 1.1869(3) 0.82616(14) 0.3730(2) 0.0287(7) Uani 1 1 d . . . . .
H20A H 1.1681 0.8279 0.3148 0.034 Uiso 1 1 calc R U . . .
C21 C 1.2727(3) 0.85016(15) 0.4266(2) 0.0290(7) Uani 1 1 d . . . . .
H21A H 1.3131 0.8675 0.4056 0.035 Uiso 1 1 calc R U . . .
C22 C 1.2977(3) 0.84812(14) 0.5107(2) 0.0290(7) Uani 1 1 d . . . . .
C23 C 1.2433(3) 0.82129(15) 0.5435(2) 0.0308(8) Uani 1 1 d . . . . .
H23A H 1.2631 0.8195 0.6018 0.037 Uiso 1 1 calc R U . . .
C24 C 1.1582(3) 0.79675(15) 0.4895(2) 0.0293(8) Uani 1 1 d . . . . .
H24A H 1.1198 0.7777 0.5111 0.035 Uiso 1 1 calc R U . . .
C25 C 0.8997(2) 0.55243(14) 0.4984(2) 0.0251(7) Uani 1 1 d . . . . .
C26 C 0.9656(3) 0.57704(15) 0.5714(2) 0.0273(7) Uani 1 1 d . . . . .
H26A H 0.9845 0.6147 0.5705 0.033 Uiso 1 1 calc R U . . .
C27 C 1.0037(3) 0.54702(16) 0.6450(2) 0.0310(8) Uani 1 1 d . . . . .
H27A H 1.0483 0.5640 0.6943 0.037 Uiso 1 1 calc R U . . .
C28 C 0.9762(3) 0.49284(16) 0.6456(2) 0.0303(8) Uani 1 1 d . . . . .
C29 C 0.9112(3) 0.46670(16) 0.5751(2) 0.0343(8) Uani 1 1 d . . . . .
H29A H 0.8926 0.4291 0.5769 0.041 Uiso 1 1 calc R U . . .
C30 C 0.8740(3) 0.49687(15) 0.5015(2) 0.0312(8) Uani 1 1 d . . . . .
H30A H 0.8302 0.4793 0.4523 0.037 Uiso 1 1 calc R U . . .
C31 C 1.0103(3) 0.68740(19) 0.1345(3) 0.0433(10) Uani 1 1 d . . . . .
H31A H 1.0446 0.6569 0.1223 0.065 Uiso 1 1 calc R U . . .
H31B H 1.0124 0.6820 0.1899 0.065 Uiso 1 1 calc R U . . .
H31C H 1.0401 0.7232 0.1326 0.065 Uiso 1 1 calc R U . . .
C32 C 0.9003(3) 0.6999(2) -0.0161(3) 0.0509(12) Uani 1 1 d . . . . .
H32A H 0.9291 0.6692 -0.0339 0.076 Uiso 1 1 calc R U . . .
H32B H 0.9340 0.7348 -0.0148 0.076 Uiso 1 1 calc R U . . .
H32C H 0.8334 0.7037 -0.0551 0.076 Uiso 1 1 calc R U . . .
C33 C 0.9068(3) 0.68757(16) 0.0701(2) 0.0308(8) Uani 1 1 d . . . . .
H33A H 0.8727 0.7180 0.0851 0.037 Uiso 1 1 calc R U . . .
C34 C 0.8595(2) 0.63158(15) 0.0732(2) 0.0271(7) Uani 1 1 d . . . . .
H34A H 0.8890 0.6013 0.0541 0.032 Uiso 1 1 calc R U . . .
H34B H 0.8710 0.6235 0.1312 0.032 Uiso 1 1 calc R U . . .
C35 C 0.7542(2) 0.63206(14) 0.02001(19) 0.0238(7) Uani 1 1 d . . . . .
C36 C 0.7129(2) 0.60304(14) -0.0544(2) 0.0252(7) Uani 1 1 d . . . . .
H36A H 0.7513 0.5809 -0.0725 0.030 Uiso 1 1 calc R U . . .
C37 C 0.6152(2) 0.60625(14) -0.10280(19) 0.0235(7) Uani 1 1 d . . . . .
C38 C 0.5632(2) 0.64189(14) -0.07553(19) 0.0237(7) Uani 1 1 d . . . . .
H38A H 0.4969 0.6464 -0.1076 0.028 Uiso 1 1 calc R U . . .
C39 C 0.6084(2) 0.67068(13) -0.00160(19) 0.0218(7) Uani 1 1 d . . . . .
C40 C 0.5592(2) 0.71184(13) 0.02931(19) 0.0223(6) Uani 1 1 d . . . . .
C41 C 0.4811(2) 0.74124(14) -0.0244(2) 0.0243(7) Uani 1 1 d . . . . .
H41A H 0.4529 0.7321 -0.0818 0.029 Uiso 1 1 calc R U . . .
C42 C 0.4437(2) 0.78406(15) 0.0053(2) 0.0262(7) Uani 1 1 d . . . . .
C43 C 0.4828(3) 0.79132(15) 0.0915(2) 0.0285(7) Uani 1 1 d . . . . .
H43A H 0.4566 0.8184 0.1150 0.034 Uiso 1 1 calc R U . . .
C44 C 0.5595(2) 0.75927(14) 0.1425(2) 0.0256(7) Uani 1 1 d . . . . .
C45 C 0.6028(3) 0.76295(15) 0.2361(2) 0.0285(7) Uani 1 1 d . . . . .
H45A H 0.5835 0.7986 0.2527 0.034 Uiso 1 1 calc R U . . .
H45B H 0.6729 0.7630 0.2574 0.034 Uiso 1 1 calc R U . . .
C46 C 0.5721(3) 0.71404(15) 0.2755(2) 0.0312(8) Uani 1 1 d . . . . .
H46A H 0.5789 0.6787 0.2484 0.037 Uiso 1 1 calc R U . . .
C47 C 0.6385(3) 0.71031(18) 0.3684(2) 0.0411(9) Uani 1 1 d . . . . .
H47A H 0.6374 0.7459 0.3954 0.062 Uiso 1 1 calc R U . . .
H47B H 0.7033 0.7025 0.3753 0.062 Uiso 1 1 calc R U . . .
H47C H 0.6170 0.6802 0.3938 0.062 Uiso 1 1 calc R U . . .
C48 C 0.4686(3) 0.71968(19) 0.2607(2) 0.0403(9) Uani 1 1 d . . . . .
H48A H 0.4497 0.6867 0.2829 0.060 Uiso 1 1 calc R U . . .
H48B H 0.4288 0.7226 0.2010 0.060 Uiso 1 1 calc R U . . .
H48C H 0.4607 0.7533 0.2886 0.060 Uiso 1 1 calc R U . . .
C49 C 0.5683(3) 0.57275(14) -0.1799(2) 0.0254(7) Uani 1 1 d . . . . .
C50 C 0.6068(3) 0.52155(15) -0.1887(2) 0.0306(8) Uani 1 1 d . . . . .
H50A H 0.6636 0.5085 -0.1450 0.037 Uiso 1 1 calc R U . . .
C51 C 0.5639(3) 0.48965(16) -0.2598(2) 0.0338(8) Uani 1 1 d . . . . .
H51A H 0.5902 0.4548 -0.2649 0.041 Uiso 1 1 calc R U . . .
C52 C 0.4820(3) 0.50963(16) -0.3230(2) 0.0307(8) Uani 1 1 d . . . . .
C53 C 0.4413(3) 0.55952(15) -0.3169(2) 0.0288(7) Uani 1 1 d . . . . .
H53A H 0.3849 0.5724 -0.3612 0.035 Uiso 1 1 calc R U . . .
C54 C 0.4842(3) 0.59066(15) -0.2448(2) 0.0272(7) Uani 1 1 d . . . . .
H54A H 0.4560 0.6248 -0.2395 0.033 Uiso 1 1 calc R U . . .
C55 C 0.3728(3) 0.82232(15) -0.0553(2) 0.0276(7) Uani 1 1 d . . . . .
C56 C 0.3084(3) 0.80234(16) -0.1326(2) 0.0325(8) Uani 1 1 d . . . . .
H56A H 0.3027 0.7632 -0.1425 0.039 Uiso 1 1 calc R U . . .
C57 C 0.2527(3) 0.83877(16) -0.1951(2) 0.0347(8) Uani 1 1 d . . . . .
H57A H 0.2091 0.8249 -0.2474 0.042 Uiso 1 1 calc R U . . .
C58 C 0.2618(3) 0.89493(17) -0.1799(3) 0.0378(9) Uani 1 1 d . . . . .
C59 C 0.3207(3) 0.91635(17) -0.1026(3) 0.0421(10) Uani 1 1 d . . . . .
H59A H 0.3227 0.9554 -0.0922 0.051 Uiso 1 1 calc R U . . .
C60 C 0.3765(3) 0.87952(16) -0.0408(3) 0.0373(9) Uani 1 1 d . . . . .
H60A H 0.4178 0.8937 0.0121 0.045 Uiso 1 1 calc R U . . .
P1 P 0.21604(6) 0.66777(4) -0.34950(5) 0.02729(19) Uani 1 1 d . . . . .
F10 F 0.29310(16) 0.66232(10) -0.25474(13) 0.0387(5) Uani 1 1 d . . . . .
F11 F 0.20961(18) 0.73328(10) -0.33674(14) 0.0439(6) Uani 1 1 d . . . . .
F12 F 0.29866(18) 0.67755(11) -0.37839(15) 0.0454(6) Uani 1 1 d . . . . .
F13 F 0.22202(19) 0.60203(10) -0.36111(15) 0.0490(6) Uani 1 1 d . . . . .
F14 F 0.13217(17) 0.65805(12) -0.32063(14) 0.0479(6) Uani 1 1 d . . . . .
F15 F 0.13770(17) 0.67277(9) -0.44388(13) 0.0390(5) Uani 1 1 d . . . . .
O100 O 0.9422(7) 0.5153(3) 0.9678(5) 0.081(2) Uani 0.5 1 d . . P . .
C100 C 1.0392(8) 0.5266(4) 0.9678(6) 0.124(3) Uani 0.5 1 d . . P B 1
H10A H 1.0538 0.5550 1.0119 0.148 Uiso 0.5 1 calc R U P B 1
H10B H 1.0094 0.5490 0.9163 0.148 Uiso 0.5 1 calc R U P B 1
C101 C 1.1442(9) 0.5346(5) 0.9683(7) 0.072(4) Uani 0.5 1 d . . P B 1
H10C H 1.1902 0.5448 1.0242 0.108 Uiso 0.5 1 calc R U P B 1
H10D H 1.1414 0.5642 0.9293 0.108 Uiso 0.5 1 calc R U P B 1
H10E H 1.1638 0.4995 0.9517 0.108 Uiso 0.5 1 calc R U P B 1
C11' C 0.9954(15) 0.5657(5) 0.8890(10) 0.111(6) Uani 0.5 1 d . . P C 2
H11B H 0.9407 0.5857 0.8895 0.166 Uiso 0.5 1 calc R U P C 2
H11C H 0.9751 0.5428 0.8387 0.166 Uiso 0.5 1 calc R U P C 2
H11D H 1.0434 0.5926 0.8900 0.166 Uiso 0.5 1 calc R U P C 2
C10' C 1.0392(8) 0.5266(4) 0.9678(6) 0.124(3) Uani 0.5 1 d . . P C 2
H10F H 1.0955 0.5165 0.9581 0.148 Uiso 0.5 1 calc R U P C 2
H10G H 1.0622 0.5581 1.0074 0.148 Uiso 0.5 1 calc R U P C 2

loop_
_atom_site_aniso_label
_atom_site_aniso_U_11
_atom_site_aniso_U_22
_atom_site_aniso_U_33
_atom_site_aniso_U_23
_atom_site_aniso_U_13
_atom_site_aniso_U_12
Cu1 0.0215(3) 0.0294(2) 0.0156(2) 0.00113(18) 0.00098(19) 0.00069(19)
Br1 0.0252(2) 0.0366(2) 0.0370(2) -0.00071(15) 0.00263(16) -0.00928(15)
Br2 0.0382(2) 0.0517(2) 0.0314(2) 0.02142(17) 0.01481(17) 0.01382(18)
Br3 0.0375(2) 0.0520(2) 0.0342(2) -0.02185(18) 0.00991(17) -0.00792(18)
Br4 0.0301(2) 0.0498(3) 0.0650(3) 0.0290(2) 0.0092(2) 0.00707(18)
N1 0.0230(14) 0.0268(14) 0.0179(13) -0.0003(10) 0.0047(11) 0.0011(11)
N2 0.0198(14) 0.0242(13) 0.0174(12) 0.0011(10) 0.0033(11) 0.0030(11)
N3 0.0216(14) 0.0266(13) 0.0164(12) 0.0015(10) 0.0060(11) 0.0010(11)
N4 0.0200(14) 0.0268(14) 0.0180(12) 0.0003(10) 0.0055(11) -0.0002(11)
C1 0.078(8) 0.045(5) 0.073(6) -0.007(4) 0.029(5) 0.014(5)
C2 0.082(8) 0.065(6) 0.037(4) 0.025(4) 0.008(5) 0.047(6)
C3 0.034(5) 0.041(4) 0.043(4) 0.013(3) 0.010(3) 0.004(4)
C1' 0.050(7) 0.040(6) 0.055(7) 0.007(5) 0.029(5) 0.005(5)
C2' 0.032(6) 0.055(7) 0.081(9) 0.049(6) 0.024(6) 0.003(5)
C3' 0.022(5) 0.028(5) 0.032(5) 0.010(4) 0.006(4) 0.009(4)
C4 0.031(2) 0.0337(19) 0.0236(17) 0.0080(14) 0.0051(15) 0.0015(15)
C4' 0.031(2) 0.0337(19) 0.0236(17) 0.0080(14) 0.0051(15) 0.0015(15)
C5 0.0290(18) 0.0279(16) 0.0187(15) 0.0012(13) 0.0074(13) 0.0020(14)
C6 0.0292(19) 0.0263(16) 0.0234(16) 0.0034(13) 0.0094(14) -0.0015(13)
C7 0.0249(18) 0.0266(16) 0.0203(15) -0.0029(12) 0.0078(13) -0.0013(13)
C8 0.0231(17) 0.0254(16) 0.0169(14) 0.0016(12) 0.0063(12) 0.0010(12)
C9 0.0238(17) 0.0257(15) 0.0163(14) -0.0001(12) 0.0066(12) 0.0005(13)
C10 0.0181(16) 0.0261(16) 0.0173(14) -0.0011(12) 0.0034(12) 0.0011(12)
C11 0.0191(16) 0.0289(16) 0.0184(15) -0.0006(12) 0.0036(12) -0.0006(13)
C12 0.0233(17) 0.0284(16) 0.0189(15) 0.0028(13) 0.0066(13) 0.0031(13)
C13 0.0234(17) 0.0295(17) 0.0263(16) 0.0017(13) 0.0105(14) -0.0015(13)
C14 0.0183(16) 0.0251(15) 0.0243(16) -0.0017(13) 0.0062(13) 0.0003(12)
C15 0.0223(17) 0.0285(17) 0.0238(16) 0.0016(13) 0.0054(14) 0.0003(13)
C16 0.0273(19) 0.0279(17) 0.0230(16) 0.0010(13) 0.0057(14) -0.0027(14)
C17 0.035(2) 0.0286(18) 0.0334(19) 0.0016(15) 0.0062(16) 0.0014(15)
C18 0.036(2) 0.037(2) 0.0275(18) -0.0042(15) 0.0047(16) -0.0030(16)
C19 0.0206(17) 0.0258(16) 0.0243(16) -0.0008(13) 0.0061(13) -0.0015(13)
C20 0.0311(19) 0.0270(17) 0.0263(17) 0.0024(13) 0.0103(15) 0.0000(14)
C21 0.0212(17) 0.0326(18) 0.0311(18) 0.0035(14) 0.0090(14) -0.0041(14)
C22 0.0211(17) 0.0265(16) 0.0313(18) -0.0012(14) 0.0031(14) -0.0033(13)
C23 0.0283(19) 0.0349(18) 0.0246(17) 0.0018(14) 0.0066(14) -0.0020(14)
C24 0.0247(18) 0.0368(19) 0.0229(16) 0.0031(14) 0.0066(14) -0.0057(14)
C25 0.0208(17) 0.0306(17) 0.0218(16) 0.0047(13) 0.0069(13) 0.0035(13)
C26 0.0238(18) 0.0307(17) 0.0237(17) 0.0028(13) 0.0065(14) 0.0012(13)
C27 0.0276(19) 0.040(2) 0.0228(17) 0.0059(14) 0.0082(14) 0.0069(15)
C28 0.0258(18) 0.0410(19) 0.0243(16) 0.0142(15) 0.0106(14) 0.0115(15)
C29 0.032(2) 0.0324(19) 0.037(2) 0.0118(15) 0.0132(16) 0.0000(15)
C30 0.0265(19) 0.0339(19) 0.0270(17) 0.0044(14) 0.0053(14) -0.0015(15)
C31 0.023(2) 0.058(3) 0.042(2) -0.0012(19) 0.0072(17) -0.0076(18)
C32 0.037(2) 0.076(3) 0.036(2) 0.018(2) 0.0129(18) -0.008(2)
C33 0.0231(19) 0.0379(19) 0.0304(18) 0.0024(15) 0.0102(15) 0.0012(14)
C34 0.0200(17) 0.0337(17) 0.0224(16) 0.0023(13) 0.0040(13) 0.0025(14)
C35 0.0239(17) 0.0253(15) 0.0192(15) 0.0057(12) 0.0062(13) 0.0038(13)
C36 0.0232(17) 0.0264(16) 0.0265(16) -0.0014(13) 0.0110(13) 0.0029(13)
C37 0.0239(17) 0.0277(16) 0.0163(14) 0.0033(12) 0.0061(13) 0.0013(13)
C38 0.0205(16) 0.0279(16) 0.0194(15) 0.0015(12) 0.0051(13) 0.0004(13)
C39 0.0210(16) 0.0249(15) 0.0173(14) 0.0063(12) 0.0059(12) 0.0041(12)
C40 0.0201(16) 0.0255(15) 0.0199(15) 0.0011(12) 0.0072(13) -0.0017(13)
C41 0.0210(17) 0.0311(17) 0.0181(15) -0.0001(13) 0.0056(13) -0.0010(13)
C42 0.0198(17) 0.0334(17) 0.0252(16) 0.0013(13) 0.0094(13) -0.0001(13)
C43 0.0283(18) 0.0308(17) 0.0286(17) -0.0023(14) 0.0142(14) 0.0027(14)
C44 0.0254(18) 0.0297(16) 0.0225(16) -0.0002(13) 0.0108(13) -0.0017(13)
C45 0.0306(19) 0.0320(17) 0.0205(16) -0.0046(13) 0.0084(14) -0.0012(14)
C46 0.037(2) 0.0355(18) 0.0224(16) -0.0001(14) 0.0133(15) 0.0047(15)
C47 0.048(2) 0.045(2) 0.0312(19) 0.0027(17) 0.0172(18) 0.0088(18)
C48 0.041(2) 0.053(2) 0.0324(19) -0.0035(17) 0.0203(17) -0.0009(18)
C49 0.0241(17) 0.0290(16) 0.0235(16) -0.0022(13) 0.0104(13) -0.0021(13)
C50 0.0254(19) 0.0337(18) 0.0271(17) -0.0011(14) 0.0057(14) 0.0042(14)
C51 0.032(2) 0.0342(18) 0.0348(19) -0.0093(15) 0.0143(16) -0.0001(15)
C52 0.0278(19) 0.0404(19) 0.0217(16) -0.0098(14) 0.0085(14) -0.0108(15)
C53 0.0270(19) 0.0347(18) 0.0211(16) -0.0030(14) 0.0067(14) -0.0029(14)
C54 0.0249(18) 0.0322(17) 0.0227(16) -0.0009(13) 0.0083(14) -0.0004(14)
C55 0.0213(17) 0.0359(18) 0.0261(16) 0.0040(14) 0.0106(14) 0.0049(14)
C56 0.0237(19) 0.0341(18) 0.0341(19) 0.0019(15) 0.0067(15) 0.0004(15)
C57 0.0227(19) 0.039(2) 0.035(2) 0.0041(16) 0.0052(15) 0.0030(15)
C58 0.0219(19) 0.040(2) 0.047(2) 0.0184(17) 0.0105(16) 0.0089(15)
C59 0.042(2) 0.0307(19) 0.052(2) 0.0025(17) 0.0175(19) 0.0049(16)
C60 0.035(2) 0.036(2) 0.038(2) -0.0019(16) 0.0124(17) 0.0064(16)
P1 0.0242(4) 0.0322(5) 0.0225(4) 0.0019(3) 0.0070(3) 0.0001(3)
F10 0.0303(12) 0.0486(13) 0.0263(10) 0.0036(9) 0.0013(9) 0.0006(10)
F11 0.0430(14) 0.0384(12) 0.0411(12) -0.0026(10) 0.0087(10) 0.0057(10)
F12 0.0365(13) 0.0610(15) 0.0447(13) -0.0038(11) 0.0230(11) -0.0051(11)
F13 0.0562(16) 0.0341(12) 0.0447(13) -0.0005(10) 0.0094(12) -0.0007(11)
F14 0.0308(12) 0.0840(18) 0.0285(11) -0.0041(11) 0.0120(9) -0.0144(12)
F15 0.0373(13) 0.0487(13) 0.0220(10) 0.0026(9) 0.0039(9) -0.0033(10)
O100 0.112(7) 0.067(5) 0.076(5) -0.014(4) 0.050(5) -0.025(5)
C100 0.169(9) 0.107(6) 0.139(7) 0.028(5) 0.107(6) 0.020(6)
C101 0.083(8) 0.054(6) 0.065(7) 0.009(5) 0.017(6) -0.036(6)
C11' 0.211(19) 0.036(6) 0.116(11) -0.010(6) 0.100(12) -0.006(8)
C10' 0.169(9) 0.107(6) 0.139(7) 0.028(5) 0.107(6) 0.020(6)

loop_
_atom_type_symbol
_atom_type_description
_atom_type_scat_dispersion_real
_atom_type_scat_dispersion_imag
_atom_type_scat_source
C C 0.0181 0.0091 'International Tables Vol C Tables 4.2.6.8 and 6.1.1.4'
H H 0.0000 0.0000 'International Tables Vol C Tables 4.2.6.8 and 6.1.1.4'
N N 0.0311 0.0180 'International Tables Vol C Tables 4.2.6.8 and 6.1.1.4'
F F 0.0727 0.0534 'International Tables Vol C Tables 4.2.6.8 and 6.1.1.4'
P P 0.2955 0.4335 'International Tables Vol C Tables 4.2.6.8 and 6.1.1.4'
Cu Cu -1.9646 0.5888 'International Tables Vol C Tables 4.2.6.8 and 6.1.1.4'
Br Br -0.6763 1.2805 'International Tables Vol C Tables 4.2.6.8 and 6.1.1.4'
O O 0.0492 0.0322 'International Tables Vol C Tables 4.2.6.8 and 6.1.1.4'

loop_
_geom_angle_atom_site_label_1
_geom_angle_atom_site_label_2
_geom_angle_atom_site_label_3
_geom_angle
_geom_angle_site_symmetry_1
N2 Cu1 N4 124.31(11) .
N2 Cu1 N1 81.30(11) .
N4 Cu1 N1 125.99(11) .
N2 Cu1 N3 122.66(11) .
N4 Cu1 N3 81.21(11) .
N1 Cu1 N3 127.62(11) .
C5 N1 C9 118.1(3) .
C5 N1 Cu1 128.0(2) .
C9 N1 Cu1 113.1(2) .
C14 N2 C10 118.8(3) .
C14 N2 Cu1 126.8(2) .
C10 N2 Cu1 113.9(2) .
C35 N3 C39 118.4(3) .
C35 N3 Cu1 128.0(2) .
C39 N3 Cu1 111.8(2) .
C40 N4 C44 117.5(3) .
C40 N4 Cu1 113.0(2) .
C44 N4 Cu1 127.5(2) .
C3 C1 H1A 109.5 .
C3 C1 H1B 109.5 .
H1A C1 H1B 109.5 .
C3 C1 H1C 109.5 .
H1A C1 H1C 109.5 .
H1B C1 H1C 109.5 .
C3 C2 H2A 109.5 .
C3 C2 H2B 109.5 .
H2A C2 H2B 109.5 .
C3 C2 H2C 109.5 .
H2A C2 H2C 109.5 .
H2B C2 H2C 109.5 .
C1 C3 C4 112.9(8) .
C1 C3 C2 95.1(8) .
C4 C3 C2 100.3(6) .
C1 C3 H3A 115.3 .
C4 C3 H3A 115.3 .
C2 C3 H3A 115.3 .
C3' C1' H1'1 109.5 .
C3' C1' H1'2 109.5 .
H1'1 C1' H1'2 109.5 .
C3' C1' H1'3 109.5 .
H1'1 C1' H1'3 109.5 .
H1'2 C1' H1'3 109.5 .
C3' C2' H2'1 109.5 .
C3' C2' H2'2 109.5 .
H2'1 C2' H2'2 109.5 .
C3' C2' H2'3 109.5 .
H2'1 C2' H2'3 109.5 .
H2'2 C2' H2'3 109.5 .
C1' C3' C2' 88.9(10) .
C1' C3' H3'A 116.9 .
C2' C3' H3'A 116.9 .
C5 C4 C3 112.2(4) .
C5 C4 H4A 109.2 .
C3 C4 H4A 109.2 .
C5 C4 H4B 109.2 .
C3 C4 H4B 109.2 .
H4A C4 H4B 107.9 .
N1 C5 C6 122.0(3) .
N1 C5 C4 117.1(3) .
C6 C5 C4 120.8(3) .
C5 C6 C7 120.6(3) .
C5 C6 H6A 119.7 .
C7 C6 H6A 119.7 .
C6 C7 C8 116.9(3) .
C6 C7 C19 121.0(3) .
C8 C7 C19 122.0(3) .
C9 C8 C7 119.6(3) .
C9 C8 H8A 120.2 .
C7 C8 H8A 120.2 .
N1 C9 C8 122.8(3) .
N1 C9 C10 115.2(3) .
C8 C9 C10 122.0(3) .
N2 C10 C11 122.0(3) .
N2 C10 C9 115.2(3) .
C11 C10 C9 122.7(3) .
C10 C11 C12 120.0(3) .
C10 C11 H11A 120.0 .
C12 C11 H11A 120.0 .
C11 C12 C13 117.2(3) .
C11 C12 C25 122.4(3) .
C13 C12 C25 120.4(3) .
C12 C13 C14 120.8(3) .
C12 C13 H13A 119.6 .
C14 C13 H13A 119.6 .
N2 C14 C13 121.1(3) .
N2 C14 C15 117.5(3) .
C13 C14 C15 121.3(3) .
C14 C15 C16 111.4(3) .
C14 C15 H15A 109.3 .
C16 C15 H15A 109.3 .
C14 C15 H15B 109.3 .
C16 C15 H15B 109.3 .
H15A C15 H15B 108.0 .
C18 C16 C17 110.4(3) .
C18 C16 C15 109.4(3) .
C17 C16 C15 112.5(3) .
C18 C16 H16A 108.1 .
C17 C16 H16A 108.1 .
C15 C16 H16A 108.1 .
C16 C17 H17A 109.5 .
C16 C17 H17B 109.5 .
H17A C17 H17B 109.5 .
C16 C17 H17C 109.5 .
H17A C17 H17C 109.5 .
H17B C17 H17C 109.5 .
C16 C18 H18A 109.5 .
C16 C18 H18B 109.5 .
H18A C18 H18B 109.5 .
C16 C18 H18C 109.5 .
H18A C18 H18C 109.5 .
H18B C18 H18C 109.5 .
C20 C19 C24 119.1(3) .
C20 C19 C7 121.0(3) .
C24 C19 C7 119.9(3) .
C19 C20 C21 120.8(3) .
C19 C20 H20A 119.6 .
C21 C20 H20A 119.6 .
C22 C21 C20 118.6(3) .
C22 C21 H21A 120.7 .
C20 C21 H21A 120.7 .
C23 C22 C21 122.3(3) .
C23 C22 Br1 119.1(3) .
C21 C22 Br1 118.6(3) .
C22 C23 C24 118.6(3) .
C22 C23 H23A 120.7 .
C24 C23 H23A 120.7 .
C23 C24 C19 120.5(3) .
C23 C24 H24A 119.8 .
C19 C24 H24A 119.8 .
C30 C25 C26 118.3(3) .
C30 C25 C12 120.8(3) .
C26 C25 C12 120.9(3) .
C27 C26 C25 120.7(3) .
C27 C26 H26A 119.6 .
C25 C26 H26A 119.6 .
C28 C27 C26 119.2(3) .
C28 C27 H27A 120.4 .
C26 C27 H27A 120.4 .
C27 C28 C29 122.1(3) .
C27 C28 Br2 119.5(3) .
C29 C28 Br2 118.4(3) .
C28 C29 C30 118.3(3) .
C28 C29 H29A 120.8 .
C30 C29 H29A 120.8 .
C29 C30 C25 121.3(3) .
C29 C30 H30A 119.3 .
C25 C30 H30A 119.3 .
C33 C31 H31A 109.5 .
C33 C31 H31B 109.5 .
H31A C31 H31B 109.5 .
C33 C31 H31C 109.5 .
H31A C31 H31C 109.5 .
H31B C31 H31C 109.5 .
C33 C32 H32A 109.5 .
C33 C32 H32B 109.5 .
H32A C32 H32B 109.5 .
C33 C32 H32C 109.5 .
H32A C32 H32C 109.5 .
H32B C32 H32C 109.5 .
C32 C33 C31 111.0(3) .
C32 C33 C34 112.0(3) .
C31 C33 C34 109.7(3) .
C32 C33 H33A 108.0 .
C31 C33 H33A 108.0 .
C34 C33 H33A 108.0 .
C35 C34 C33 112.3(3) .
C35 C34 H34A 109.1 .
C33 C34 H34A 109.1 .
C35 C34 H34B 109.1 .
C33 C34 H34B 109.1 .
H34A C34 H34B 107.9 .
N3 C35 C36 121.6(3) .
N3 C35 C34 115.8(3) .
C36 C35 C34 122.6(3) .
C35 C36 C37 120.4(3) .
C35 C36 H36A 119.8 .
C37 C36 H36A 119.8 .
C38 C37 C36 117.2(3) .
C38 C37 C49 121.3(3) .
C36 C37 C49 121.5(3) .
C39 C38 C37 119.8(3) .
C39 C38 H38A 120.1 .
C37 C38 H38A 120.1 .
N3 C39 C38 122.4(3) .
N3 C39 C40 114.5(3) .
C38 C39 C40 123.1(3) .
N4 C40 C41 123.1(3) .
N4 C40 C39 115.3(3) .
C41 C40 C39 121.4(3) .
C40 C41 C42 120.0(3) .
C40 C41 H41A 120.0 .
C42 C41 H41A 120.0 .
C41 C42 C43 116.7(3) .
C41 C42 C55 118.6(3) .
C43 C42 C55 124.3(3) .
C44 C43 C42 120.4(3) .
C44 C43 H43A 119.8 .
C42 C43 H43A 119.8 .
N4 C44 C43 121.8(3) .
N4 C44 C45 114.8(3) .
C43 C44 C45 123.4(3) .
C44 C45 C46 112.1(3) .
C44 C45 H45A 109.2 .
C46 C45 H45A 109.2 .
C44 C45 H45B 109.2 .
C46 C45 H45B 109.2 .
H45A C45 H45B 107.9 .
C48 C46 C47 111.9(3) .
C48 C46 C45 111.2(3) .
C47 C46 C45 109.7(3) .
C48 C46 H46A 108.0 .
C47 C46 H46A 108.0 .
C45 C46 H46A 108.0 .
C46 C47 H47A 109.5 .
C46 C47 H47B 109.5 .
H47A C47 H47B 109.5 .
C46 C47 H47C 109.5 .
H47A C47 H47C 109.5 .
H47B C47 H47C 109.5 .
C46 C48 H48A 109.5 .
C46 C48 H48B 109.5 .
H48A C48 H48B 109.5 .
C46 C48 H48C 109.5 .
H48A C48 H48C 109.5 .
H48B C48 H48C 109.5 .
C54 C49 C50 118.0(3) .
C54 C49 C37 121.4(3) .
C50 C49 C37 120.5(3) .
C51 C50 C49 121.4(3) .
C51 C50 H50A 119.3 .
C49 C50 H50A 119.3 .
C52 C51 C50 118.5(3) .
C52 C51 H51A 120.7 .
C50 C51 H51A 120.7 .
C53 C52 C51 122.1(3) .
C53 C52 Br3 118.8(3) .
C51 C52 Br3 119.0(3) .
C52 C53 C54 118.8(3) .
C52 C53 H53A 120.6 .
C54 C53 H53A 120.6 .
C53 C54 C49 121.1(3) .
C53 C54 H54A 119.4 .
C49 C54 H54A 119.4 .
C60 C55 C56 118.3(3) .
C60 C55 C42 120.8(3) .
C56 C55 C42 120.4(3) .
C57 C56 C55 121.2(3) .
C57 C56 H56A 119.4 .
C55 C56 H56A 119.4 .
C58 C57 C56 118.7(4) .
C58 C57 H57A 120.6 .
C56 C57 H57A 120.6 .
C57 C58 C59 121.9(4) .
C57 C58 Br4 118.7(3) .
C59 C58 Br4 119.3(3) .
C58 C59 C60 118.7(4) .
C58 C59 H59A 120.7 .
C60 C59 H59A 120.7 .
C55 C60 C59 121.0(4) .
C55 C60 H60A 119.5 .
C59 C60 H60A 119.5 .
F12 P1 F11 90.50(14) .
F12 P1 F13 90.26(15) .
F11 P1 F13 179.10(15) .
F12 P1 F14 179.74(17) .
F11 P1 F14 89.36(15) .
F13 P1 F14 89.88(16) .
F12 P1 F10 90.26(13) .
F11 P1 F10 89.66(12) .
F13 P1 F10 89.86(13) .
F14 P1 F10 89.97(13) .
F12 P1 F15 90.63(13) .
F11 P1 F15 90.59(12) .
F13 P1 F15 89.88(13) .
F14 P1 F15 89.14(13) .
F10 P1 F15 179.07(14) .
C100 O100 C100 104.6(8) 3_767
O100 C100 C101 176.4(9) .
O100 C100 H10A 91.1 .
C101 C100 H10A 91.1 .
O100 C100 H10B 91.1 .
C101 C100 H10B 91.1 .
H10A C100 H10B 102.9 .
C100 C101 H10C 109.5 .
C100 C101 H10D 109.5 .
H10C C101 H10D 109.5 .
C100 C101 H10E 109.5 .
H10C C101 H10E 109.5 .
H10D C101 H10E 109.5 .
H11B C11' H11C 109.5 .
H11B C11' H11D 109.5 .
H11C C11' H11D 109.5 .

loop_
_geom_bond_atom_site_label_1
_geom_bond_atom_site_label_2
_geom_bond_distance
_geom_bond_site_symmetry_2
Cu1 N2 2.029(3) .
Cu1 N4 2.039(3) .
Cu1 N1 2.049(3) .
Cu1 N3 2.063(3) .
Br1 C22 1.911(3) .
Br2 C28 1.904(3) .
Br3 C52 1.907(3) .
Br4 C58 1.910(4) .
N1 C5 1.345(5) .
N1 C9 1.356(4) .
N2 C14 1.345(4) .
N2 C10 1.358(4) .
N3 C35 1.351(4) .
N3 C39 1.353(4) .
N4 C40 1.347(4) .
N4 C44 1.353(4) .
C1 C3 1.529(14) .
C1 H1A 0.9800 .
C1 H1B 0.9800 .
C1 H1C 0.9800 .
C2 C3 1.694(11) .
C2 H2A 0.9800 .
C2 H2B 0.9800 .
C2 H2C 0.9800 .
C3 C4 1.538(9) .
C3 H3A 1.0000 .
C1' C3' 1.515(17) .
C1' H1'1 0.9800 .
C1' H1'2 0.9800 .
C1' H1'3 0.9800 .
C2' C3' 1.739(14) .
C2' H2'1 0.9800 .
C2' H2'2 0.9800 .
C2' H2'3 0.9800 .
C3' H3'A 1.0000 .
C4 C5 1.514(5) .
C4 H4A 0.9900 .
C4 H4B 0.9900 .
C5 C6 1.386(5) .
C6 C7 1.399(5) .
C6 H6A 0.9500 .
C7 C8 1.400(5) .
C7 C19 1.483(5) .
C8 C9 1.383(5) .
C8 H8A 0.9500 .
C9 C10 1.488(5) .
C10 C11 1.386(5) .
C11 C12 1.389(5) .
C11 H11A 0.9500 .
C12 C13 1.393(5) .
C12 C25 1.491(4) .
C13 C14 1.394(5) .
C13 H13A 0.9500 .
C14 C15 1.493(5) .
C15 C16 1.544(5) .
C15 H15A 0.9900 .
C15 H15B 0.9900 .
C16 C18 1.524(5) .
C16 C17 1.526(5) .
C16 H16A 1.0000 .
C17 H17A 0.9800 .
C17 H17B 0.9800 .
C17 H17C 0.9800 .
C18 H18A 0.9800 .
C18 H18B 0.9800 .
C18 H18C 0.9800 .
C19 C20 1.382(5) .
C19 C24 1.400(5) .
C20 C21 1.394(5) .
C20 H20A 0.9500 .
C21 C22 1.378(5) .
C21 H21A 0.9500 .
C22 C23 1.371(5) .
C23 C24 1.394(5) .
C23 H23A 0.9500 .
C24 H24A 0.9500 .
C25 C30 1.395(5) .
C25 C26 1.399(5) .
C26 C27 1.388(5) .
C26 H26A 0.9500 .
C27 C28 1.366(5) .
C27 H27A 0.9500 .
C28 C29 1.384(5) .
C29 C30 1.388(5) .
C29 H29A 0.9500 .
C30 H30A 0.9500 .
C31 C33 1.531(5) .
C31 H31A 0.9800 .
C31 H31B 0.9800 .
C31 H31C 0.9800 .
C32 C33 1.521(5) .
C32 H32A 0.9800 .
C32 H32B 0.9800 .
C32 H32C 0.9800 .
C33 C34 1.539(5) .
C33 H33A 1.0000 .
C34 C35 1.505(5) .
C34 H34A 0.9900 .
C34 H34B 0.9900 .
C35 C36 1.389(5) .
C36 C37 1.395(5) .
C36 H36A 0.9500 .
C37 C38 1.394(5) .
C37 C49 1.487(5) .
C38 C39 1.385(5) .
C38 H38A 0.9500 .
C39 C40 1.486(5) .
C40 C41 1.379(5) .
C41 C42 1.387(5) .
C41 H41A 0.9500 .
C42 C43 1.401(5) .
C42 C55 1.486(5) .
C43 C44 1.386(5) .
C43 H43A 0.9500 .
C44 C45 1.512(4) .
C45 C46 1.538(5) .
C45 H45A 0.9900 .
C45 H45B 0.9900 .
C46 C48 1.521(6) .
C46 C47 1.538(5) .
C46 H46A 1.0000 .
C47 H47A 0.9800 .
C47 H47B 0.9800 .
C47 H47C 0.9800 .
C48 H48A 0.9800 .
C48 H48B 0.9800 .
C48 H48C 0.9800 .
C49 C54 1.397(5) .
C49 C50 1.400(5) .
C50 C51 1.383(5) .
C50 H50A 0.9500 .
C51 C52 1.380(5) .
C51 H51A 0.9500 .
C52 C53 1.375(5) .
C53 C54 1.386(5) .
C53 H53A 0.9500 .
C54 H54A 0.9500 .
C55 C60 1.388(5) .
C55 C56 1.400(5) .
C56 C57 1.390(5) .
C56 H56A 0.9500 .
C57 C58 1.365(6) .
C57 H57A 0.9500 .
C58 C59 1.388(6) .
C59 C60 1.390(6) .
C59 H59A 0.9500 .
C60 H60A 0.9500 .
P1 F12 1.587(3) .
P1 F11 1.592(2) .
P1 F13 1.593(2) .
P1 F14 1.605(2) .
P1 F10 1.609(2) .
P1 F15 1.609(2) .
O100 C100 1.455(12) 3_767
O100 C10' 1.455(12) 3_767
O100 C100 1.530(13) .
C100 C101 1.638(16) .
C100 H10A 0.9900 .
C100 H10B 0.9900 .
C101 H10C 0.9800 .
C101 H10D 0.9800 .
C101 H10E 0.9800 .
C11' H11B 0.9800 .
C11' H11C 0.9800 .
C11' H11D 0.9800 .
